data_2017636
loop_
_publ_author_name
'Acosta, Lina M.'
'Palma, Alirio'
'Bahsas, Ali'
'Cobo, Justo'
'Glidewell, Christopher'

_publ_section_title
;
 Hydrogen-bonded dimers, chains and rings in six differently
 substituted 2-vinyltetrahydro-1,4-epoxy-1-benzazepines
;
_journal_coeditor_code SK3373
_journal_issue 4
_journal_name_full 'Acta Crystallographica Section C'
_journal_page_first o209
_journal_page_last o214
_journal_paper_doi 10.1107/S0108270110009017
_journal_volume 66
_journal_year 2010
_chemical_formula_moiety 'C15 H18 Cl N O'
_chemical_formula_sum 'C15 H18 Cl N O'
_chemical_formula_weight 263.75
_chemical_name_systematic
;
(2<i>RS</i>,4<i>RS</i>)-8-chloro-9-methyl-2-<i>endo</i>-(2-methylprop-1-enyl)-
2,3,4,5-tetrahydro-1<i>H</i>-1,4-epoxy-1-benzazepine
;
_space_group_IT_number 2
_symmetry_cell_setting triclinic
_symmetry_space_group_name_Hall '-P 1'
_symmetry_space_group_name_H-M 'P -1'
_atom_sites_solution_hydrogens geom
_atom_sites_solution_primary direct
_atom_sites_solution_secondary difmap
_cell_angle_alpha 94.554(15)
_cell_angle_beta 94.684(15)
_cell_angle_gamma 97.298(14)
_cell_formula_units_Z 2
_cell_length_a 5.2890(9)
_cell_length_b 9.3076(16)
_cell_length_c 13.551(3)
_cell_measurement_reflns_used 3005
_cell_measurement_temperature 120(2)
_cell_measurement_theta_max 27.50
_cell_measurement_theta_min 2.79
_cell_volume 656.7(2)
_computing_cell_refinement 'DIRAX/LSQ (Duisenberg <i>et al.</i>,  2000)'
_computing_data_collection 'COLLECT (Nonius, 1999)'
_computing_data_reduction 'EVALCCD (Duisenberg <i>et al.</i>,  2003)'
_computing_molecular_graphics 'PLATON (Spek, 2009)'
_computing_publication_material
;
SHELXL97 (Sheldrick, 2008) and PLATON (Spek, 2009)
;
_computing_structure_refinement 'SHELXL97 (Sheldrick, 2008)'
_computing_structure_solution 'SIR2004 (Burla <i>et al.</i>,  2005)'
_diffrn_ambient_temperature 120(2)
_diffrn_detector_area_resol_mean 9.091
_diffrn_measured_fraction_theta_full 0.998
_diffrn_measured_fraction_theta_max 0.998
_diffrn_measurement_device_type 'Bruker Nonius KappaCCD area-detector'
_diffrn_measurement_method '\f and \w'
_diffrn_radiation_monochromator graphite
_diffrn_radiation_source 'Bruker Nonius FR591 rotating anode'
_diffrn_radiation_type 'Mo K\a'
_diffrn_radiation_wavelength 0.71073
_diffrn_reflns_av_R_equivalents 0.0413
_diffrn_reflns_av_sigmaI/netI 0.0337
_diffrn_reflns_limit_h_max 6
_diffrn_reflns_limit_h_min -6
_diffrn_reflns_limit_k_max 12
_diffrn_reflns_limit_k_min -12
_diffrn_reflns_limit_l_max 17
_diffrn_reflns_limit_l_min -17
_diffrn_reflns_number 16228
_diffrn_reflns_theta_full 27.50
_diffrn_reflns_theta_max 27.50
_diffrn_reflns_theta_min 2.79
_diffrn_standards_decay_% 0
_diffrn_standards_interval_count 0
_diffrn_standards_interval_time 0
_diffrn_standards_number 0
_exptl_absorpt_coefficient_mu 0.278
_exptl_absorpt_correction_T_max 0.970
_exptl_absorpt_correction_T_min 0.932
_exptl_absorpt_correction_type multi-scan
_exptl_absorpt_process_details '(SADABS; Sheldrick, 2003)'
_exptl_crystal_colour colourless
_exptl_crystal_density_diffrn 1.334
_exptl_crystal_density_method 'not measured'
_exptl_crystal_description plate
_exptl_crystal_F_000 280
_exptl_crystal_size_max 0.32
_exptl_crystal_size_mid 0.26
_exptl_crystal_size_min 0.11
_refine_diff_density_max 0.290
_refine_diff_density_min -0.358
_refine_ls_extinction_method none
_refine_ls_goodness_of_fit_ref 1.107
_refine_ls_hydrogen_treatment constr
_refine_ls_matrix_type full
_refine_ls_number_parameters 166
_refine_ls_number_reflns 3005
_refine_ls_number_restraints 0
_refine_ls_restrained_S_all 1.107
_refine_ls_R_factor_all 0.0697
_refine_ls_R_factor_gt 0.0491
_refine_ls_shift/su_max 0.001
_refine_ls_shift/su_mean 0.000
_refine_ls_structure_factor_coef Fsqd
_refine_ls_weighting_details 'w = 1/[\s^2^(Fo^2^)+(0.0380P)^2^+0.5092P] where P=(Fo^2^+2Fc^2^)/3'
_refine_ls_weighting_scheme calc
_refine_ls_wR_factor_gt 0.1042
_refine_ls_wR_factor_ref 0.1127
_reflns_number_gt 2348
_reflns_number_total 3005
_reflns_threshold_expression I>2\s(I)
_cod_data_source_file sk3373.cif
_cod_data_source_block IV
_cod_database_code 2017636
_cod_database_fobs_code 2017636

loop_
_symmetry_equiv_pos_as_xyz
'x, y, z'
'-x, -y, -z'

loop_
_atom_site_type_symbol
_atom_site_label
_atom_site_fract_x
_atom_site_fract_y
_atom_site_fract_z
_atom_site_U_iso_or_equiv
_atom_site_adp_type
_atom_site_calc_flag
_atom_site_refinement_flags
_atom_site_occupancy
_atom_site_disorder_assembly
_atom_site_disorder_group
Cl Cl8 0.73078(12) 0.74226(5) 0.21073(4) 0.03620(17) Uani d . 1 . .
O O14 0.6146(2) 0.07431(14) 0.12657(10) 0.0230(3) Uani d . 1 . .
N N1 0.6629(3) 0.18689(17) 0.20756(12) 0.0191(3) Uani d . 1 . .
C C2 0.5250(4) 0.1133(2) 0.28500(15) 0.0242(4) Uani d . 1 . .
H H2 0.6309 0.0404 0.3110 0.029 Uiso calc R 1 . .
C C3 0.2807(4) 0.0301(2) 0.22771(15) 0.0254(4) Uani d . 1 . .
H H3A 0.2483 -0.0706 0.2470 0.031 Uiso calc R 1 . .
H H3B 0.1300 0.0800 0.2395 0.031 Uiso calc R 1 . .
C C4 0.3402(4) 0.0311(2) 0.12007(15) 0.0234(4) Uani d . 1 . .
H H4 0.2926 -0.0678 0.0840 0.028 Uiso calc R 1 . .
C C5 0.2183(4) 0.1429(2) 0.06578(15) 0.0228(4) Uani d . 1 . .
H H5A 0.2398 0.1281 -0.0061 0.027 Uiso calc R 1 . .
H H5B 0.0327 0.1321 0.0739 0.027 Uiso calc R 1 . .
C C5a 0.3407(4) 0.2930(2) 0.10635(14) 0.0191(4) Uani d . 1 . .
C C6 0.2486(4) 0.4150(2) 0.07421(16) 0.0274(5) Uani d . 1 . .
H H6 0.1016 0.4040 0.0277 0.033 Uiso calc R 1 . .
C C7 0.3654(4) 0.5516(2) 0.10817(16) 0.0297(5) Uani d . 1 . .
H H7 0.3005 0.6349 0.0855 0.036 Uiso calc R 1 . .
C C8 0.5780(4) 0.5666(2) 0.17553(15) 0.0246(4) Uani d . 1 . .
C C9 0.6787(4) 0.4489(2) 0.21219(14) 0.0194(4) Uani d . 1 . .
C C9a 0.5537(3) 0.31158(19) 0.17540(13) 0.0169(4) Uani d . 1 . .
C C21 0.4772(4) 0.2126(2) 0.37011(15) 0.0260(4) Uani d . 1 . .
H H21 0.3520 0.2755 0.3584 0.031 Uiso calc R 1 . .
C C22 0.5935(4) 0.2218(2) 0.46155(16) 0.0297(5) Uani d . 1 . .
C C23 0.8029(5) 0.1396(3) 0.4932(2) 0.0474(7) Uani d . 1 . .
H H23A 0.8582 0.0874 0.4348 0.071 Uiso calc R 1 . .
H H23B 0.7418 0.0697 0.5392 0.071 Uiso calc R 1 . .
H H23C 0.9474 0.2071 0.5266 0.071 Uiso calc R 1 . .
C C24 0.5118(5) 0.3198(3) 0.54187(18) 0.0465(7) Uani d . 1 . .
H H24A 0.3681 0.3665 0.5152 0.070 Uiso calc R 1 . .
H H24B 0.6551 0.3945 0.5670 0.070 Uiso calc R 1 . .
H H24C 0.4583 0.2629 0.5962 0.070 Uiso calc R 1 . .
C C91 0.9103(4) 0.4665(2) 0.28569(15) 0.0255(4) Uani d . 1 . .
H H91A 1.0328 0.5479 0.2703 0.038 Uiso calc R 1 . .
H H91B 0.9901 0.3770 0.2820 0.038 Uiso calc R 1 . .
H H91C 0.8595 0.4860 0.3529 0.038 Uiso calc R 1 . .

loop_
_atom_site_aniso_label
_atom_site_aniso_U_11
_atom_site_aniso_U_22
_atom_site_aniso_U_33
_atom_site_aniso_U_12
_atom_site_aniso_U_13
_atom_site_aniso_U_23
Cl8 0.0492(4) 0.0189(2) 0.0386(3) -0.0047(2) 0.0108(3) -0.0011(2)
O14 0.0171(7) 0.0209(7) 0.0292(8) 0.0013(5) 0.0032(6) -0.0088(6)
N1 0.0174(8) 0.0195(7) 0.0192(8) 0.0025(6) -0.0003(6) -0.0038(6)
C2 0.0249(10) 0.0244(10) 0.0238(10) 0.0030(8) 0.0023(8) 0.0055(8)
C3 0.0234(10) 0.0245(10) 0.0270(11) -0.0019(8) 0.0031(8) 0.0013(8)
C4 0.0189(10) 0.0212(9) 0.0272(11) -0.0027(7) 0.0026(8) -0.0074(8)
C5 0.0161(9) 0.0304(10) 0.0197(10) -0.0016(8) 0.0012(8) -0.0047(8)
C5a 0.0157(9) 0.0250(9) 0.0163(9) 0.0021(7) 0.0035(7) -0.0010(7)
C6 0.0247(11) 0.0327(11) 0.0247(11) 0.0062(9) -0.0035(8) 0.0043(9)
C7 0.0346(12) 0.0259(10) 0.0305(12) 0.0091(9) 0.0018(9) 0.0066(9)
C8 0.0293(11) 0.0195(9) 0.0242(10) -0.0016(8) 0.0085(9) -0.0022(8)
C9 0.0175(9) 0.0225(9) 0.0175(9) 0.0004(7) 0.0051(7) -0.0025(7)
C9a 0.0143(9) 0.0203(9) 0.0165(9) 0.0030(7) 0.0048(7) -0.0008(7)
C21 0.0268(11) 0.0254(10) 0.0261(11) 0.0035(8) 0.0034(9) 0.0043(8)
C22 0.0261(11) 0.0358(11) 0.0238(11) -0.0089(9) 0.0024(9) 0.0039(9)
C23 0.0361(14) 0.0610(17) 0.0424(15) 0.0000(12) -0.0087(12) 0.0116(13)
C24 0.0486(16) 0.0589(17) 0.0268(12) -0.0062(13) 0.0027(11) -0.0066(11)
C91 0.0200(10) 0.0282(10) 0.0250(11) -0.0032(8) -0.0006(8) -0.0044(8)

loop_
_atom_type_symbol
_atom_type_description
_atom_type_scat_dispersion_real
_atom_type_scat_dispersion_imag
_atom_type_scat_source
C C 0.0033 0.0016 'International Tables Vol C Tables 4.2.6.8 and 6.1.1.4'
H H 0.0000 0.0000 'International Tables Vol C Tables 4.2.6.8 and 6.1.1.4'
Cl Cl 0.1484 0.1585 'International Tables Vol C Tables 4.2.6.8 and 6.1.1.4'
N N 0.0061 0.0033 'International Tables Vol C Tables 4.2.6.8 and 6.1.1.4'
O O 0.0106 0.0060 'International Tables Vol C Tables 4.2.6.8 and 6.1.1.4'

loop_
_geom_angle_atom_site_label_1
_geom_angle_atom_site_label_2
_geom_angle_atom_site_label_3
_geom_angle_site_symmetry_1
_geom_angle_site_symmetry_3
_geom_angle
_geom_angle_publ_flag
N1 O14 C4 . . 104.10(13) ?
O14 N1 C9a . . 107.54(14) ?
O14 N1 C2 . . 100.29(14) ?
C9a N1 C2 . . 113.92(15) ?
C21 C2 N1 . . 114.18(16) ?
C21 C2 C3 . . 114.01(17) ?
N1 C2 C3 . . 104.22(16) ?
C21 C2 H2 . . 108.0 ?
N1 C2 H2 . . 108.0 ?
C3 C2 H2 . . 108.0 ?
C4 C3 C2 . . 103.08(16) ?
C4 C3 H3A . . 111.1 ?
C2 C3 H3A . . 111.1 ?
C4 C3 H3B . . 111.1 ?
C2 C3 H3B . . 111.1 ?
H3A C3 H3B . . 109.1 ?
O14 C4 C5 . . 106.92(15) ?
O14 C4 C3 . . 103.98(15) ?
C5 C4 C3 . . 113.35(16) ?
O14 C4 H4 . . 110.8 ?
C5 C4 H4 . . 110.8 ?
C3 C4 H4 . . 110.8 ?
C4 C5 C5a . . 109.79(16) ?
C4 C5 H5B . . 109.7 ?
C5a C5 H5B . . 109.7 ?
C4 C5 H5A . . 109.7 ?
C5a C5 H5A . . 109.7 ?
H5B C5 H5A . . 108.2 ?
C6 C5a C9a . . 118.50(18) ?
C6 C5a C5 . . 121.01(18) ?
C9a C5a C5 . . 120.47(17) ?
C7 C6 C5a . . 121.11(19) ?
C7 C6 H6 . . 119.4 ?
C5a C6 H6 . . 119.4 ?
C6 C7 C8 . . 119.13(19) ?
C6 C7 H7 . . 120.4 ?
C8 C7 H7 . . 120.4 ?
C7 C8 C9 . . 122.85(18) ?
C7 C8 Cl8 . . 117.31(16) ?
C9 C8 Cl8 . . 119.78(16) ?
C8 C9 C9a . . 116.06(18) ?
C8 C9 C91 . . 122.44(17) ?
C9a C9 C91 . . 121.50(17) ?
C5a C9a C9 . . 122.34(17) ?
C5a C9a N1 . . 120.22(16) ?
C9 C9a N1 . . 117.35(16) ?
C22 C21 C2 . . 125.9(2) ?
C22 C21 H21 . . 117.1 ?
C2 C21 H21 . . 117.0 ?
C21 C22 C23 . . 125.2(2) ?
C21 C22 C24 . . 119.9(2) ?
C23 C22 C24 . . 114.9(2) ?
C22 C23 H23A . . 109.5 ?
C22 C23 H23B . . 109.5 ?
H23A C23 H23B . . 109.5 ?
C22 C23 H23C . . 109.5 ?
H23A C23 H23C . . 109.5 ?
H23B C23 H23C . . 109.5 ?
C22 C24 H24A . . 109.5 ?
C22 C24 H24B . . 109.5 ?
H24A C24 H24B . . 109.5 ?
C22 C24 H24C . . 109.5 ?
H24A C24 H24C . . 109.5 ?
H24B C24 H24C . . 109.5 ?
C9 C91 H91A . . 109.5 ?
C9 C91 H91B . . 109.5 ?
H91A C91 H91B . . 109.5 ?
C9 C91 H91C . . 109.5 ?
H91A C91 H91C . . 109.5 ?
H91B C91 H91C . . 109.5 ?

loop_
_geom_bond_atom_site_label_1
_geom_bond_atom_site_label_2
_geom_bond_site_symmetry_2
_geom_bond_distance
_geom_bond_publ_flag
Cl8 C8 . 1.741(2) ?
O14 N1 . 1.4392(19) ?
O14 C4 . 1.450(2) ?
N1 C9a . 1.442(2) ?
N1 C2 . 1.488(3) ?
C2 C21 . 1.479(3) ?
C2 C3 . 1.536(3) ?
C2 H2 . 1.0000 ?
C3 C4 . 1.518(3) ?
C3 H3A . 0.9900 ?
C3 H3B . 0.9900 ?
C4 C5 . 1.501(3) ?
C4 H4 . 1.0000 ?
C5 C5a . 1.505(3) ?
C5 H5A . 0.9900 ?
C5 H5B . 0.9900 ?
C5a C6 . 1.378(3) ?
C5a C9a . 1.388(3) ?
C6 C7 . 1.368(3) ?
C6 H6 . 0.9500 ?
C7 C8 . 1.375(3) ?
C7 H7 . 0.9500 ?
C8 C9 . 1.387(3) ?
C9 C9a . 1.396(2) ?
C9 C91 . 1.497(3) ?
C21 C22 . 1.329(3) ?
C21 H21 . 0.9500 ?
C22 C23 . 1.479(3) ?
C22 C24 . 1.491(3) ?
C23 H23A . 0.9800 ?
C23 H23B . 0.9800 ?
C23 H23C . 0.9800 ?
C24 H24A . 0.9800 ?
C24 H24B . 0.9800 ?
C24 H24C . 0.9800 ?
C91 H91A . 0.9800 ?
C91 H91B . 0.9800 ?
C91 H91C . 0.9800 ?

loop_
_geom_hbond_atom_site_label_D
_geom_hbond_atom_site_label_H
_geom_hbond_atom_site_label_A
_geom_hbond_site_symmetry_A
_geom_hbond_distance_DH
_geom_hbond_distance_HA
_geom_hbond_distance_DA
_geom_hbond_angle_DHA
_geom_hbond_publ_flag
C5 H5B O14 1_455 0.99 2.39 3.358(3) 166 no

loop_
_geom_torsion_atom_site_label_1
_geom_torsion_atom_site_label_2
_geom_torsion_atom_site_label_3
_geom_torsion_atom_site_label_4
_geom_torsion_site_symmetry_1
_geom_torsion_site_symmetry_2
_geom_torsion_site_symmetry_3
_geom_torsion_site_symmetry_4
_geom_torsion
_geom_torsion_publ_flag
C4 O14 N1 C9a . . . . -69.19(17) ?
C4 O14 N1 C2 . . . . 50.12(16) ?
O14 N1 C2 C21 . . . . -164.40(16) ?
C9a N1 C2 C21 . . . . -49.8(2) ?
O14 N1 C2 C3 . . . . -39.38(17) ?
C9a N1 C2 C3 . . . . 75.18(19) ?
C21 C2 C3 C4 . . . . 140.31(17) ?
N1 C2 C3 C4 . . . . 15.18(19) ?
N1 O14 C4 C5 . . . . 79.45(17) ?
N1 O14 C4 C3 . . . . -40.72(17) ?
C2 C3 C4 O14 . . . . 14.57(19) ?
C2 C3 C4 C5 . . . . -101.17(18) ?
O14 C4 C5 C5a . . . . -45.5(2) ?
C3 C4 C5 C5a . . . . 68.5(2) ?
C4 C5 C5a C6 . . . . -174.80(18) ?
C4 C5 C5a C9a . . . . 6.9(2) ?
C9a C5a C6 C7 . . . . 0.9(3) ?
C5 C5a C6 C7 . . . . -177.50(19) ?
C5a C6 C7 C8 . . . . 0.0(3) ?
C6 C7 C8 C9 . . . . -1.0(3) ?
C6 C7 C8 Cl8 . . . . 176.25(17) ?
C7 C8 C9 C9a . . . . 1.0(3) ?
Cl8 C8 C9 C9a . . . . -176.12(14) ?
C7 C8 C9 C91 . . . . -179.91(19) ?
Cl8 C8 C9 C91 . . . . 2.9(3) ?
C6 C5a C9a C9 . . . . -0.8(3) ?
C5 C5a C9a C9 . . . . 177.59(17) ?
C6 C5a C9a N1 . . . . -177.20(17) ?
C5 C5a C9a N1 . . . . 1.2(3) ?
C8 C9 C9a C5a . . . . -0.1(3) ?
C91 C9 C9a C5a . . . . -179.21(17) ?
C8 C9 C9a N1 . . . . 176.37(17) ?
C91 C9 C9a N1 . . . . -2.7(3) ?
O14 N1 C9a C5a . . . . 29.7(2) ?
C2 N1 C9a C5a . . . . -80.5(2) ?
O14 N1 C9a C9 . . . . -146.86(15) ?
C2 N1 C9a C9 . . . . 102.95(19) ?
N1 C2 C21 C22 . . . . -108.4(2) ?
C3 C2 C21 C22 . . . . 132.0(2) ?
C2 C21 C22 C23 . . . . 3.6(4) ?
C2 C21 C22 C24 . . . . -175.6(2) ?
